data_7156637
loop_
_publ_author_name
'Gu, Haorui'
'Huang, Shaoying'
'Lin, Xufeng'

_publ_section_title
;
 Iron-catalyzed asymmetric intramolecular cyclopropanation reactions using
 chiral tetramethyl-1,1'-spirobiindane-based bisoxazoline (TMSI-BOX)
 ligands.
;
_journal_issue 5
_journal_name_full 'Organic &amp; biomolecular chemistry'
_journal_page_first 1154
_journal_page_last 1162
_journal_paper_doi 10.1039/c8ob03065k
_journal_volume 17
_journal_year 2019
_chemical_absolute_configuration ad
_chemical_formula_moiety 'C51 H46 N2 O2'
_chemical_formula_sum 'C51 H46 N2 O2'
_chemical_formula_weight 718.90
_space_group_crystal_system monoclinic
_space_group_IT_number 4
_space_group_name_Hall 'P 2yb'
_space_group_name_H-M_alt 'P 1 21 1'
_symmetry_space_group_name_Hall 'P 2yb'
_symmetry_space_group_name_H-M 'P 1 21 1'
_atom_sites_solution_hydrogens geom
_atom_sites_solution_primary dual
_audit_creation_date 2018-11-06
_audit_creation_method
;
Olex2 1.2
(compiled 2018.05.29 svn.r3508 for OlexSys, GUI svn.r5506)
;
_audit_update_record
;
2018-11-20 deposited with the CCDC.
2019-01-09 downloaded from the CCDC.
;
_cell_angle_alpha 90
_cell_angle_beta 108.952(2)
_cell_angle_gamma 90
_cell_formula_units_Z 6
_cell_length_a 19.3333(8)
_cell_length_b 13.2563(5)
_cell_length_c 24.6689(10)
_cell_measurement_reflns_used 9813
_cell_measurement_temperature 170(2)
_cell_measurement_theta_max 68.26
_cell_measurement_theta_min 3.79
_cell_volume 5979.6(4)
_computing_cell_refinement 'SAINT V8.38A (?, 2016)'
_computing_data_reduction 'SAINT V8.38A (?, 2016)'
_computing_molecular_graphics 'Olex2 (Dolomanov et al., 2009)'
_computing_publication_material 'Olex2 (Dolomanov et al., 2009)'
_computing_structure_refinement 'ShelXL (Sheldrick, 2015)'
_computing_structure_solution 'ShelXT (Sheldrick, 2015)'
_diffrn_ambient_temperature 170.0
_diffrn_measured_fraction_theta_full 0.999
_diffrn_measured_fraction_theta_max 0.996
_diffrn_measurement_device_type 'Bruker APEX-II CCD'
_diffrn_measurement_method '\f and \w scans'
_diffrn_radiation_type CuK\a
_diffrn_radiation_wavelength 1.54178
_diffrn_reflns_av_R_equivalents 0.1029
_diffrn_reflns_av_unetI/netI 0.0683
_diffrn_reflns_Laue_measured_fraction_full 0.999
_diffrn_reflns_Laue_measured_fraction_max 0.996
_diffrn_reflns_limit_h_max 23
_diffrn_reflns_limit_h_min -23
_diffrn_reflns_limit_k_max 15
_diffrn_reflns_limit_k_min -15
_diffrn_reflns_limit_l_max 29
_diffrn_reflns_limit_l_min -29
_diffrn_reflns_number 102590
_diffrn_reflns_point_group_measured_fraction_full 0.998
_diffrn_reflns_point_group_measured_fraction_max 0.994
_diffrn_reflns_theta_full 67.679
_diffrn_reflns_theta_max 68.488
_diffrn_reflns_theta_min 1.893
_diffrn_standards_number 0
_exptl_absorpt_coefficient_mu 0.559
_exptl_absorpt_correction_T_max 0.7531
_exptl_absorpt_correction_T_min 0.5474
_exptl_absorpt_correction_type multi-scan
_exptl_absorpt_process_details
;
SADABS-2016/2 (Bruker,2016/2) was used for absorption correction.
wR2(int) was 0.1894 before and 0.1199 after correction.
The Ratio of minimum to maximum transmission is 0.7269.
The \l/2 correction factor is Not present.
;
_exptl_crystal_colour colourless
_exptl_crystal_colour_primary colourless
_exptl_crystal_density_diffrn 1.198
_exptl_crystal_description needle
_exptl_crystal_F_000 2292
_exptl_crystal_size_max 0.26
_exptl_crystal_size_mid 0.23
_exptl_crystal_size_min 0.18
_refine_diff_density_max 0.518
_refine_diff_density_min -0.250
_refine_diff_density_rms 0.070
_refine_ls_abs_structure_details
;
 Flack x determined using 7589 quotients [(I+)-(I-)]/[(I+)+(I-)]
 (Parsons, Flack and Wagner, Acta Cryst. B69 (2013) 249-259).
;
_refine_ls_abs_structure_Flack -0.34(15)
_refine_ls_extinction_method none
_refine_ls_goodness_of_fit_ref 1.028
_refine_ls_hydrogen_treatment constr
_refine_ls_matrix_type full
_refine_ls_number_parameters 1498
_refine_ls_number_reflns 21886
_refine_ls_number_restraints 1
_refine_ls_restrained_S_all 1.028
_refine_ls_R_factor_all 0.0863
_refine_ls_R_factor_gt 0.0802
_refine_ls_shift/su_max 0.001
_refine_ls_shift/su_mean 0.000
_refine_ls_structure_factor_coef Fsqd
_refine_ls_weighting_details 'w=1/[\s^2^(Fo^2^)+(0.1237P)^2^+3.9017P] where P=(Fo^2^+2Fc^2^)/3'
_refine_ls_weighting_scheme calc
_refine_ls_wR_factor_gt 0.2172
_refine_ls_wR_factor_ref 0.2237
_reflns_Friedel_coverage 0.906
_reflns_Friedel_fraction_full 0.997
_reflns_Friedel_fraction_max 0.991
_reflns_number_gt 19537
_reflns_number_total 21886
_reflns_threshold_expression 'I > 2\s(I)'
_cod_data_source_file c8ob03065k2.cif
_cod_data_source_block 181105_ghr_tm_l7_0m
_cod_depositor_comments 'Adding full bibliography for 7156637.cif.'
_cod_database_code 7156637
_shelx_shelxl_version_number 2016/6
_shelx_space_group_comment
;
The symmetry employed for this shelxl refinement is uniquely defined
by the following loop, which should always be used as a source of
symmetry information in preference to the above space-group names.
They are only intended as comments.
;
_shelx_estimated_absorpt_t_max 0.906
_shelx_estimated_absorpt_t_min 0.868
_olex2_refinement_description
;
1. Fixed Uiso
 At 1.2 times of:
  All C(H) groups, All C(H,H) groups
 At 1.5 times of:
  All C(H,H,H) groups
2.a Ternary CH refined with riding coordinates:
 C19(H19), C20(H20), C38(H38), C39(H39), C70(H70), C71(H71), C89(H89),
 C90(H90), C121(H121), C122(H122), C140(H140), C141(H141)
2.b Secondary CH2 refined with riding coordinates:
 C8(H8A,H8B), C10(H10A,H10B), C59(H59A,H59B), C61(H61A,H61B), C110(H11A,H11B),
 C112(H11C,H11D)
2.c Aromatic/amide H refined with riding coordinates:
 C1(H1), C2(H2), C3(H3), C15(H15), C16(H16), C17(H17), C22(H22), C23(H23),
 C24(H24), C25(H25), C26(H26), C28(H28), C29(H29), C30(H30), C31(H31), C32(H32),
  C41(H41), C42(H42), C43(H43), C44(H44), C45(H45), C47(H47), C48(H48),
 C49(H49), C50(H50), C51(H51), C52(H52), C53(H53), C54(H54), C66(H66), C67(H67),
  C68(H68), C73(H73), C74(H74), C75(H75), C76(H76), C77(H77), C79(H79),
 C80(H80), C81(H81), C82(H82), C83(H83), C92(H92), C93(H93), C94(H94), C95(H95),
  C96(H96), C98(H98), C99(H99), C100(H100), C101(H101), C102(H102), C103(H103),
 C104(H104), C105(H105), C117(H117), C118(H118), C119(H119), C124(H124),
 C125(H125), C126(H126), C127(H127), C128(H128), C130(H130), C131(H131),
 C132(H132), C133(H133), C134(H134), C143(H143), C144(H144), C145(H145),
 C146(H146), C147(H147), C149(H149), C150(H150), C151(H151), C152(H152),
 C153(H153)
2.d Idealised Me refined as rotating group:
 C33(H33A,H33B,H33C), C34(H34A,H34B,H34C), C35(H35A,H35B,H35C), C36(H36A,H36B,
 H36C), C84(H84A,H84B,H84C), C85(H85A,H85B,H85C), C86(H86A,H86B,H86C), C87(H87A,
 H87B,H87C), C135(H13A,H13B,H13C), C136(H13D,H13E,H13F), C137(H13G,H13H,H13I),
 C138(H13J,H13K,H13L)
;
_olex2_submission_special_instructions 'No special instructions were received'

loop_
_space_group_symop_operation_xyz
'x, y, z'
'-x, y+1/2, -z'

loop_
_atom_site_label
_atom_site_type_symbol
_atom_site_fract_x
_atom_site_fract_y
_atom_site_fract_z
_atom_site_U_iso_or_equiv
_atom_site_adp_type
_atom_site_occupancy
_atom_site_site_symmetry_order
_atom_site_calc_flag
_atom_site_refinement_flags_posn
O1 O 0.8771(2) 0.4783(3) 0.11854(18) 0.0483(9) Uani 1 1 d .
O2 O 0.9615(2) 0.1294(4) 0.20583(18) 0.0511(9) Uani 1 1 d .
N1 N 0.9956(2) 0.4651(4) 0.12692(17) 0.0385(9) Uani 1 1 d .
N2 N 0.9937(2) 0.1451(3) 0.12686(18) 0.0374(9) Uani 1 1 d .
C1 C 1.0110(3) 0.3613(5) 0.3253(2) 0.0515(14) Uani 1 1 d .
H1 H 1.027067 0.343679 0.364723 0.062 Uiso 1 1 calc R
C2 C 1.0533(3) 0.4232(6) 0.3036(3) 0.0547(15) Uani 1 1 d .
H2 H 1.099181 0.446870 0.328177 0.066 Uiso 1 1 calc R
C3 C 1.0294(3) 0.4507(5) 0.2464(3) 0.0481(13) Uani 1 1 d .
H3 H 1.058991 0.493085 0.231900 0.058 Uiso 1 1 calc R
C4 C 0.9626(3) 0.4167(4) 0.2101(2) 0.0348(10) Uani 1 1 d .
C5 C 0.9197(3) 0.3520(4) 0.2309(2) 0.0348(10) Uani 1 1 d .
C6 C 0.9444(3) 0.3251(4) 0.2888(2) 0.0387(11) Uani 1 1 d .
C7 C 0.8914(3) 0.2581(5) 0.3053(2) 0.0450(12) Uani 1 1 d .
C8 C 0.8390(3) 0.2257(4) 0.2458(2) 0.0406(11) Uani 1 1 d .
H8A H 0.788221 0.221635 0.246585 0.049 Uiso 1 1 calc R
H8B H 0.853228 0.158607 0.235347 0.049 Uiso 1 1 calc R
C9 C 0.8444(3) 0.3066(4) 0.2012(2) 0.0345(10) Uani 1 1 d .
C10 C 0.7829(3) 0.3881(4) 0.1898(2) 0.0409(11) Uani 1 1 d .
H10A H 0.765677 0.393527 0.223354 0.049 Uiso 1 1 calc R
H10B H 0.801995 0.454672 0.183253 0.049 Uiso 1 1 calc R
C11 C 0.7198(3) 0.3560(5) 0.1367(3) 0.0454(12) Uani 1 1 d .
C12 C 0.7601(3) 0.2920(5) 0.1050(2) 0.0435(12) Uani 1 1 d .
C13 C 0.8289(3) 0.2627(4) 0.1412(2) 0.0353(10) Uani 1 1 d .
C14 C 0.8719(3) 0.1986(4) 0.1196(2) 0.0356(10) Uani 1 1 d .
C15 C 0.8450(3) 0.1722(5) 0.0618(2) 0.0480(13) Uani 1 1 d .
H15 H 0.874537 0.132368 0.045927 0.058 Uiso 1 1 calc R
C16 C 0.7769(3) 0.2022(6) 0.0271(2) 0.0563(16) Uani 1 1 d .
H16 H 0.759441 0.181357 -0.011863 0.068 Uiso 1 1 calc R
C17 C 0.7339(3) 0.2625(5) 0.0487(2) 0.0512(14) Uani 1 1 d .
H17 H 0.686809 0.283373 0.024969 0.061 Uiso 1 1 calc R
C18 C 0.9419(3) 0.4535(4) 0.1498(2) 0.0404(11) Uani 1 1 d .
C19 C 0.9633(3) 0.5068(4) 0.0707(2) 0.0405(11) Uani 1 1 d .
H19 H 0.983268 0.576115 0.069533 0.049 Uiso 1 1 calc R
C20 C 0.8796(3) 0.5145(4) 0.0641(2) 0.0387(11) Uani 1 1 d .
H20 H 0.851399 0.467222 0.033265 0.046 Uiso 1 1 calc R
C21 C 0.8500(3) 0.6200(5) 0.0492(3) 0.0481(13) Uani 1 1 d .
C22 C 0.8342(4) 0.6818(5) 0.0888(4) 0.0595(16) Uani 1 1 d .
H22 H 0.839895 0.656908 0.126095 0.071 Uiso 1 1 calc R
C23 C 0.8101(4) 0.7800(7) 0.0744(5) 0.086(3) Uani 1 1 d .
H23 H 0.800240 0.822302 0.102101 0.103 Uiso 1 1 calc R
C24 C 0.8005(5) 0.8161(7) 0.0203(6) 0.094(3) Uani 1 1 d .
H24 H 0.783141 0.882912 0.010532 0.113 Uiso 1 1 calc R
C25 C 0.8155(4) 0.7570(7) -0.0194(5) 0.084(3) Uani 1 1 d .
H25 H 0.809269 0.782601 -0.056712 0.101 Uiso 1 1 calc R
C26 C 0.8405(4) 0.6578(6) -0.0051(3) 0.0630(18) Uani 1 1 d .
H26 H 0.850904 0.616346 -0.032863 0.076 Uiso 1 1 calc R
C27 C 0.9792(3) 0.4417(4) 0.0256(2) 0.0404(11) Uani 1 1 d .
C28 C 1.0045(4) 0.4822(5) -0.0162(3) 0.0602(17) Uani 1 1 d .
H28 H 1.012512 0.552796 -0.016925 0.072 Uiso 1 1 calc R
C29 C 1.0183(5) 0.4209(6) -0.0571(3) 0.0669(19) Uani 1 1 d .
H29 H 1.036889 0.449635 -0.084827 0.080 Uiso 1 1 calc R
C30 C 1.0053(4) 0.3196(6) -0.0578(3) 0.0579(16) Uani 1 1 d .
H30 H 1.013182 0.277597 -0.086470 0.070 Uiso 1 1 calc R
C31 C 0.9808(5) 0.2801(6) -0.0162(4) 0.072(2) Uani 1 1 d .
H31 H 0.972403 0.209539 -0.015814 0.086 Uiso 1 1 calc R
C32 C 0.9681(4) 0.3395(5) 0.0247(4) 0.0649(18) Uani 1 1 d .
H32 H 0.951317 0.309515 0.053120 0.078 Uiso 1 1 calc R
C33 C 0.9281(4) 0.1665(5) 0.3407(3) 0.0595(16) Uani 1 1 d .
H33A H 0.951816 0.125876 0.318631 0.089 Uiso 1 1 calc GR
H33B H 0.891132 0.125707 0.349931 0.089 Uiso 1 1 calc GR
H33C H 0.964795 0.189349 0.376271 0.089 Uiso 1 1 calc GR
C34 C 0.8523(4) 0.3204(5) 0.3391(3) 0.0550(15) Uani 1 1 d .
H34A H 0.886732 0.336199 0.377109 0.083 Uiso 1 1 calc GR
H34B H 0.811206 0.281589 0.343278 0.083 Uiso 1 1 calc GR
H34C H 0.834070 0.383232 0.318472 0.083 Uiso 1 1 calc GR
C35 C 0.6629(3) 0.2894(5) 0.1510(3) 0.0537(14) Uani 1 1 d .
H35A H 0.622044 0.276012 0.115901 0.080 Uiso 1 1 calc GR
H35B H 0.644722 0.324366 0.178689 0.080 Uiso 1 1 calc GR
H35C H 0.685596 0.225494 0.167467 0.080 Uiso 1 1 calc GR
C36 C 0.6824(4) 0.4475(6) 0.1017(3) 0.0598(16) Uani 1 1 d .
H36A H 0.718259 0.486277 0.089935 0.090 Uiso 1 1 calc GR
H36B H 0.661820 0.490178 0.125107 0.090 Uiso 1 1 calc GR
H36C H 0.643090 0.424728 0.067626 0.090 Uiso 1 1 calc GR
C37 C 0.9445(3) 0.1580(4) 0.1531(2) 0.0414(11) Uani 1 1 d .
C38 C 1.0335(3) 0.0846(4) 0.2227(2) 0.0406(11) Uani 1 1 d .
H38 H 1.067532 0.123705 0.255139 0.049 Uiso 1 1 calc R
C39 C 1.0566(3) 0.0966(4) 0.1678(2) 0.0401(11) Uani 1 1 d .
H39 H 1.063597 0.028310 0.153234 0.048 Uiso 1 1 calc R
C40 C 1.0330(4) -0.0243(5) 0.2393(3) 0.0574(16) Uani 1 1 d .
C41 C 0.9672(6) -0.0760(8) 0.2288(4) 0.089(3) Uani 1 1 d .
H41 H 0.921650 -0.042682 0.212535 0.106 Uiso 1 1 calc R
C42 C 0.9703(11) -0.1804(10) 0.2433(6) 0.125(5) Uani 1 1 d .
H42 H 0.926357 -0.217947 0.236068 0.150 Uiso 1 1 calc R
C43 C 1.0378(13) -0.2275(9) 0.2681(7) 0.141(7) Uani 1 1 d .
H43 H 1.039497 -0.297439 0.276838 0.169 Uiso 1 1 calc R
C44 C 1.1018(10) -0.1737(9) 0.2799(5) 0.117(5) Uani 1 1 d .
H44 H 1.147336 -0.206068 0.297950 0.140 Uiso 1 1 calc R
C45 C 1.0999(6) -0.0716(7) 0.2655(4) 0.085(3) Uani 1 1 d .
H45 H 1.144150 -0.034468 0.273609 0.102 Uiso 1 1 calc R
C46 C 1.1251(3) 0.1580(5) 0.1774(2) 0.0455(12) Uani 1 1 d .
C47 C 1.1908(4) 0.1109(7) 0.1836(4) 0.070(2) Uani 1 1 d .
H47 H 1.191936 0.039665 0.179640 0.084 Uiso 1 1 calc R
C48 C 1.2558(4) 0.1661(11) 0.1957(5) 0.101(4) Uani 1 1 d .
H48 H 1.301011 0.132952 0.200606 0.121 Uiso 1 1 calc R
C49 C 1.2530(5) 0.2711(10) 0.2004(4) 0.091(3) Uani 1 1 d .
H49 H 1.296399 0.310168 0.208863 0.110 Uiso 1 1 calc R
C50 C 1.1895(5) 0.3155(8) 0.1929(4) 0.083(3) Uani 1 1 d .
H50 H 1.188324 0.386771 0.196359 0.099 Uiso 1 1 calc R
C51 C 1.1248(4) 0.2629(6) 0.1804(3) 0.0608(16) Uani 1 1 d .
H51 H 1.080011 0.298139 0.173805 0.073 Uiso 1 1 calc R
O3 O 0.5224(2) 0.3811(3) -0.10852(18) 0.0520(10) Uani 1 1 d .
O4 O 0.6069(3) 0.2718(4) -0.2501(2) 0.0615(12) Uani 1 1 d .
N3 N 0.5417(3) 0.2177(4) -0.0819(2) 0.0434(10) Uani 1 1 d .
N4 N 0.4959(3) 0.3374(4) -0.2652(2) 0.0473(11) Uani 1 1 d .
C52 C 0.7771(4) 0.3333(5) -0.1154(3) 0.0552(15) Uani 1 1 d .
H52 H 0.824393 0.342681 -0.118440 0.066 Uiso 1 1 calc R
C53 C 0.7435(4) 0.4106(5) -0.0951(3) 0.0607(16) Uani 1 1 d .
H53 H 0.768760 0.472555 -0.083667 0.073 Uiso 1 1 calc R
C54 C 0.6743(4) 0.3993(5) -0.0910(3) 0.0524(14) Uani 1 1 d .
H54 H 0.651810 0.453435 -0.077846 0.063 Uiso 1 1 calc R
C55 C 0.6374(3) 0.3068(4) -0.1066(2) 0.0414(11) Uani 1 1 d .
C56 C 0.6704(3) 0.2283(4) -0.1265(2) 0.0383(11) Uani 1 1 d .
C57 C 0.7406(3) 0.2422(5) -0.1313(2) 0.0441(12) Uani 1 1 d .
C58 C 0.7678(3) 0.1519(5) -0.1565(3) 0.0474(13) Uani 1 1 d .
C59 C 0.6965(3) 0.0897(4) -0.1793(2) 0.0406(11) Uani 1 1 d .
H59A H 0.707672 0.016847 -0.173494 0.049 Uiso 1 1 calc R
H59B H 0.673216 0.101971 -0.220855 0.049 Uiso 1 1 calc R
C60 C 0.6428(3) 0.1224(4) -0.1458(2) 0.0376(11) Uani 1 1 d .
C61 C 0.6497(3) 0.0509(4) -0.0945(2) 0.0424(11) Uani 1 1 d .
H61A H 0.698283 0.018051 -0.082044 0.051 Uiso 1 1 calc R
H61B H 0.644149 0.089553 -0.061860 0.051 Uiso 1 1 calc R
C62 C 0.5887(3) -0.0296(4) -0.1145(2) 0.0452(12) Uani 1 1 d .
C63 C 0.5333(3) 0.0235(5) -0.1644(2) 0.0431(12) Uani 1 1 d .
C64 C 0.5629(3) 0.1092(4) -0.1818(2) 0.0409(11) Uani 1 1 d .
C65 C 0.5186(3) 0.1708(5) -0.2262(2) 0.0454(13) Uani 1 1 d .
C66 C 0.4443(3) 0.1417(6) -0.2515(3) 0.0583(16) Uani 1 1 d .
H66 H 0.412856 0.182343 -0.280958 0.070 Uiso 1 1 calc R
C67 C 0.4165(3) 0.0554(6) -0.2341(3) 0.0627(17) Uani 1 1 d .
H67 H 0.366791 0.037183 -0.252225 0.075 Uiso 1 1 calc R
C68 C 0.4610(4) -0.0044(6) -0.1903(3) 0.0583(16) Uani 1 1 d .
H68 H 0.442214 -0.063449 -0.178399 0.070 Uiso 1 1 calc R
C69 C 0.5643(3) 0.2999(5) -0.0993(2) 0.0487(14) Uani 1 1 d .
C70 C 0.4610(3) 0.3564(4) -0.0880(2) 0.0432(12) Uani 1 1 d .
H70 H 0.471516 0.385003 -0.048596 0.052 Uiso 1 1 calc R
C71 C 0.4661(3) 0.2393(4) -0.0834(2) 0.0433(12) Uani 1 1 d .
H71 H 0.430701 0.208451 -0.118466 0.052 Uiso 1 1 calc R
C72 C 0.3899(3) 0.3989(4) -0.1258(2) 0.0443(12) Uani 1 1 d .
C73 C 0.3486(3) 0.4612(5) -0.1035(3) 0.0509(13) Uani 1 1 d .
H73 H 0.365373 0.478646 -0.063966 0.061 Uiso 1 1 calc R
C74 C 0.2815(4) 0.4984(6) -0.1398(4) 0.0653(19) Uani 1 1 d .
H74 H 0.253039 0.541582 -0.124686 0.078 Uiso 1 1 calc R
C75 C 0.2570(4) 0.4737(6) -0.1959(4) 0.069(2) Uani 1 1 d .
H75 H 0.210905 0.497990 -0.219710 0.083 Uiso 1 1 calc R
C76 C 0.2985(5) 0.4133(7) -0.2188(3) 0.076(2) Uani 1 1 d .
H76 H 0.281326 0.397728 -0.258576 0.092 Uiso 1 1 calc R
C77 C 0.3651(4) 0.3750(6) -0.1844(3) 0.0663(19) Uani 1 1 d .
H77 H 0.393541 0.333221 -0.200279 0.080 Uiso 1 1 calc R
C78 C 0.4521(3) 0.1989(4) -0.0309(2) 0.0418(11) Uani 1 1 d .
C79 C 0.3803(3) 0.1904(5) -0.0307(3) 0.0545(15) Uani 1 1 d .
H79 H 0.341248 0.206961 -0.064436 0.065 Uiso 1 1 calc R
C80 C 0.3648(4) 0.1584(5) 0.0172(4) 0.0626(17) Uani 1 1 d .
H80 H 0.315583 0.155082 0.016992 0.075 Uiso 1 1 calc R
C81 C 0.4217(4) 0.1311(5) 0.0658(3) 0.0550(15) Uani 1 1 d .
H81 H 0.411443 0.108856 0.098983 0.066 Uiso 1 1 calc R
C82 C 0.4931(4) 0.1361(5) 0.0662(3) 0.0527(14) Uani 1 1 d .
H82 H 0.531909 0.115940 0.099318 0.063 Uiso 1 1 calc R
C83 C 0.5082(3) 0.1704(5) 0.0182(3) 0.0491(13) Uani 1 1 d .
H83 H 0.557527 0.174650 0.018865 0.059 Uiso 1 1 calc R
C84 C 0.7988(4) 0.1799(7) -0.2030(3) 0.0634(18) Uani 1 1 d .
H84A H 0.762560 0.218852 -0.232666 0.095 Uiso 1 1 calc GR
H84B H 0.811177 0.118471 -0.219955 0.095 Uiso 1 1 calc GR
H84C H 0.843024 0.220703 -0.186685 0.095 Uiso 1 1 calc GR
C85 C 0.8265(3) 0.0961(6) -0.1079(3) 0.0607(17) Uani 1 1 d .
H85A H 0.866900 0.142275 -0.089460 0.091 Uiso 1 1 calc GR
H85B H 0.845083 0.038428 -0.123872 0.091 Uiso 1 1 calc GR
H85C H 0.804822 0.072057 -0.079427 0.091 Uiso 1 1 calc GR
C86 C 0.6149(4) -0.1260(5) -0.1358(3) 0.0604(16) Uani 1 1 d .
H86A H 0.627018 -0.111104 -0.170573 0.091 Uiso 1 1 calc GR
H86B H 0.576015 -0.176815 -0.144408 0.091 Uiso 1 1 calc GR
H86C H 0.658357 -0.151709 -0.106092 0.091 Uiso 1 1 calc GR
C87 C 0.5577(4) -0.0574(6) -0.0666(3) 0.0571(15) Uani 1 1 d .
H87A H 0.596786 -0.085684 -0.034096 0.086 Uiso 1 1 calc GR
H87B H 0.518751 -0.107476 -0.080896 0.086 Uiso 1 1 calc GR
H87C H 0.537917 0.003130 -0.054247 0.086 Uiso 1 1 calc GR
C88 C 0.5415(4) 0.2614(5) -0.2472(2) 0.0533(15) Uani 1 1 d .
C89 C 0.6125(3) 0.3738(5) -0.2687(3) 0.0526(14) Uani 1 1 d .
H89 H 0.641669 0.415614 -0.235292 0.063 Uiso 1 1 calc R
C90 C 0.5319(3) 0.4110(5) -0.2900(2) 0.0491(13) Uani 1 1 d .
H90 H 0.512735 0.403739 -0.332594 0.059 Uiso 1 1 calc R
C91 C 0.6470(3) 0.3780(5) -0.3154(3) 0.0540(14) Uani 1 1 d .
C92 C 0.6346(4) 0.3024(6) -0.3563(3) 0.0592(15) Uani 1 1 d .
H92 H 0.607763 0.244099 -0.352750 0.071 Uiso 1 1 calc R
C93 C 0.6604(5) 0.3104(6) -0.4019(4) 0.073(2) Uani 1 1 d .
H93 H 0.650789 0.257403 -0.429298 0.088 Uiso 1 1 calc R
C94 C 0.6989(5) 0.3915(7) -0.4089(5) 0.083(3) Uani 1 1 d .
H94 H 0.716301 0.395018 -0.440773 0.100 Uiso 1 1 calc R
C95 C 0.7124(5) 0.4659(8) -0.3712(6) 0.094(3) Uani 1 1 d .
H95 H 0.739036 0.523410 -0.376233 0.112 Uiso 1 1 calc R
C96 C 0.6875(5) 0.4604(7) -0.3237(4) 0.079(2) Uani 1 1 d .
H96 H 0.698378 0.513904 -0.296591 0.095 Uiso 1 1 calc R
C97 C 0.5207(4) 0.5187(5) -0.2750(2) 0.0537(15) Uani 1 1 d .
C98 C 0.5424(5) 0.5971(7) -0.3024(5) 0.083(2) Uani 1 1 d .
H98 H 0.566007 0.581831 -0.329670 0.099 Uiso 1 1 calc R
C99 C 0.5314(6) 0.6948(7) -0.2920(5) 0.096(3) Uani 1 1 d .
H99 H 0.547906 0.747202 -0.311044 0.115 Uiso 1 1 calc R
C100 C 0.4961(8) 0.7169(8) -0.2538(4) 0.111(4) Uani 1 1 d .
H100 H 0.486585 0.785415 -0.247290 0.133 Uiso 1 1 calc R
C101 C 0.4742(10) 0.6423(9) -0.2244(4) 0.130(6) Uani 1 1 d .
H101 H 0.449661 0.658563 -0.197835 0.156 Uiso 1 1 calc R
C102 C 0.4883(7) 0.5431(7) -0.2343(3) 0.093(3) Uani 1 1 d .
H102 H 0.475715 0.490892 -0.212840 0.111 Uiso 1 1 calc R
O5 O 1.3637(3) 0.2588(3) 0.60004(19) 0.0558(10) Uani 1 1 d .
O6 O 1.1191(2) 0.3859(4) 0.5069(2) 0.0623(12) Uani 1 1 d .
N5 N 1.3606(2) 0.3088(4) 0.5122(2) 0.0472(11) Uani 1 1 d .
N6 N 1.1452(3) 0.2216(3) 0.5239(2) 0.0469(11) Uani 1 1 d .
C103 C 1.2553(4) 0.5974(6) 0.6018(3) 0.0592(16) Uani 1 1 d .
H103 H 1.235795 0.657276 0.612346 0.071 Uiso 1 1 calc R
C104 C 1.3017(5) 0.5362(6) 0.6431(3) 0.0681(19) Uani 1 1 d .
H104 H 1.313917 0.553810 0.682480 0.082 Uiso 1 1 calc R
C105 C 1.3301(4) 0.4501(6) 0.6277(3) 0.0554(15) Uani 1 1 d .
H105 H 1.361244 0.408384 0.656839 0.066 Uiso 1 1 calc R
C106 C 1.3145(3) 0.4220(4) 0.5700(2) 0.0395(11) Uani 1 1 d .
C107 C 1.2677(3) 0.4845(4) 0.5283(2) 0.0371(10) Uani 1 1 d .
C108 C 1.2376(3) 0.5698(4) 0.5443(2) 0.0417(11) Uani 1 1 d .
C109 C 1.1883(3) 0.6289(4) 0.4941(3) 0.0410(11) Uani 1 1 d .
C110 C 1.1787(3) 0.5542(4) 0.4442(2) 0.0385(11) Uani 1 1 d .
H11A H 1.179106 0.590921 0.409415 0.046 Uiso 1 1 calc R
H11B H 1.131380 0.518409 0.435598 0.046 Uiso 1 1 calc R
C111 C 1.2430(2) 0.4773(4) 0.4626(2) 0.0334(10) Uani 1 1 d .
C112 C 1.3061(3) 0.5070(5) 0.4382(2) 0.0437(12) Uani 1 1 d .
H11C H 1.306357 0.580879 0.432458 0.052 Uiso 1 1 calc R
H11D H 1.354064 0.486903 0.465540 0.052 Uiso 1 1 calc R
C113 C 1.2924(3) 0.4527(5) 0.3814(2) 0.0496(13) Uani 1 1 d .
C114 C 1.2457(3) 0.3640(5) 0.3874(2) 0.0467(13) Uani 1 1 d .
C115 C 1.2201(3) 0.3760(4) 0.4337(2) 0.0404(11) Uani 1 1 d .
C116 C 1.1777(3) 0.2996(4) 0.4469(3) 0.0466(13) Uani 1 1 d .
C117 C 1.1627(4) 0.2129(5) 0.4131(3) 0.0633(18) Uani 1 1 d .
H117 H 1.136193 0.159392 0.422897 0.076 Uiso 1 1 calc R
C118 C 1.1850(5) 0.2033(5) 0.3669(4) 0.074(2) Uani 1 1 d .
H118 H 1.171633 0.145055 0.343325 0.089 Uiso 1 1 calc R
C119 C 1.2279(4) 0.2786(6) 0.3531(3) 0.0654(19) Uani 1 1 d .
H119 H 1.244259 0.271206 0.320998 0.079 Uiso 1 1 calc R
C120 C 1.3468(3) 0.3276(4) 0.5587(3) 0.0460(13) Uani 1 1 d .
C121 C 1.4025(3) 0.1803(5) 0.5813(3) 0.0479(13) Uani 1 1 d .
H121 H 1.456192 0.191328 0.599700 0.057 Uiso 1 1 calc R
C122 C 1.3822(3) 0.2018(5) 0.5168(3) 0.0490(13) Uani 1 1 d .
H122 H 1.337974 0.160928 0.496387 0.059 Uiso 1 1 calc R
C123 C 1.3837(4) 0.0780(5) 0.5972(3) 0.0511(14) Uani 1 1 d .
C124 C 1.3126(4) 0.0513(6) 0.5917(4) 0.073(2) Uani 1 1 d .
H124 H 1.274355 0.099249 0.578077 0.087 Uiso 1 1 calc R
C125 C 1.2969(6) -0.0451(7) 0.6059(5) 0.102(4) Uani 1 1 d .
H125 H 1.247480 -0.064477 0.599083 0.122 Uiso 1 1 calc R
C126 C 1.3518(8) -0.1125(7) 0.6295(5) 0.100(3) Uani 1 1 d .
H126 H 1.340845 -0.177197 0.641177 0.120 Uiso 1 1 calc R
C127 C 1.4207(9) -0.0873(8) 0.6361(5) 0.106(4) Uani 1 1 d .
H127 H 1.458768 -0.134743 0.651767 0.128 Uiso 1 1 calc R
C128 C 1.4372(5) 0.0071(7) 0.6205(4) 0.079(2) Uani 1 1 d .
H128 H 1.486804 0.023782 0.625932 0.095 Uiso 1 1 calc R
C129 C 1.4414(3) 0.1764(6) 0.4911(3) 0.0552(15) Uani 1 1 d .
C130 C 1.4901(4) 0.2530(7) 0.4863(3) 0.0662(18) Uani 1 1 d .
H130 H 1.484935 0.320146 0.497818 0.079 Uiso 1 1 calc R
C131 C 1.5460(4) 0.2277(9) 0.4641(4) 0.084(3) Uani 1 1 d .
H131 H 1.578934 0.278728 0.460840 0.101 Uiso 1 1 calc R
C132 C 1.5546(5) 0.1320(9) 0.4471(4) 0.086(3) Uani 1 1 d .
H132 H 1.591752 0.117144 0.430926 0.103 Uiso 1 1 calc R
C133 C 1.5097(6) 0.0591(8) 0.4536(4) 0.084(3) Uani 1 1 d .
H133 H 1.516720 -0.008216 0.443201 0.101 Uiso 1 1 calc R
C134 C 1.4521(5) 0.0803(7) 0.4756(3) 0.072(2) Uani 1 1 d .
H134 H 1.420923 0.027460 0.479640 0.086 Uiso 1 1 calc R
C135 C 1.2270(4) 0.7268(4) 0.4865(3) 0.0532(14) Uani 1 1 d .
H13A H 1.234567 0.769975 0.520184 0.080 Uiso 1 1 calc GR
H13B H 1.196742 0.762402 0.452197 0.080 Uiso 1 1 calc GR
H13C H 1.274467 0.710341 0.482310 0.080 Uiso 1 1 calc GR
C136 C 1.1143(3) 0.6570(5) 0.5005(3) 0.0553(15) Uani 1 1 d .
H13D H 1.090233 0.595984 0.507924 0.083 Uiso 1 1 calc GR
H13E H 1.083314 0.688835 0.465022 0.083 Uiso 1 1 calc GR
H13F H 1.122043 0.704207 0.532466 0.083 Uiso 1 1 calc GR
C137 C 1.3639(4) 0.4161(8) 0.3740(4) 0.075(2) Uani 1 1 d .
H13G H 1.395706 0.474013 0.374799 0.113 Uiso 1 1 calc GR
H13H H 1.353191 0.380999 0.337200 0.113 Uiso 1 1 calc GR
H13I H 1.388628 0.369696 0.405224 0.113 Uiso 1 1 calc GR
C138 C 1.2516(4) 0.5183(6) 0.3294(3) 0.0618(17) Uani 1 1 d .
H13J H 1.203892 0.537899 0.332019 0.093 Uiso 1 1 calc GR
H13K H 1.244381 0.479760 0.294038 0.093 Uiso 1 1 calc GR
H13L H 1.280353 0.578897 0.328875 0.093 Uiso 1 1 calc GR
C139 C 1.1477(3) 0.3059(5) 0.4943(3) 0.0501(14) Uani 1 1 d .
C140 C 1.0952(3) 0.3621(4) 0.5563(3) 0.0478(13) Uani 1 1 d .
H140 H 1.130597 0.391556 0.591853 0.057 Uiso 1 1 calc R
C141 C 1.1004(3) 0.2443(4) 0.5592(3) 0.0497(14) Uani 1 1 d .
H141 H 1.050483 0.215480 0.540698 0.060 Uiso 1 1 calc R
C142 C 1.0203(3) 0.4014(4) 0.5486(3) 0.0486(13) Uani 1 1 d .
C143 C 0.9743(3) 0.4352(5) 0.4954(3) 0.0514(14) Uani 1 1 d .
H143 H 0.991093 0.434198 0.463252 0.062 Uiso 1 1 calc R
C144 C 0.9041(4) 0.4702(5) 0.4889(3) 0.0593(16) Uani 1 1 d .
H144 H 0.874018 0.494055 0.452537 0.071 Uiso 1 1 calc R
C145 C 0.8780(4) 0.4705(5) 0.5342(3) 0.0605(16) Uani 1 1 d .
H145 H 0.829848 0.493754 0.529331 0.073 Uiso 1 1 calc R
C146 C 0.9217(6) 0.4372(6) 0.5867(4) 0.078(2) Uani 1 1 d .
H146 H 0.903580 0.436546 0.618177 0.094 Uiso 1 1 calc R
C147 C 0.9930(5) 0.4042(5) 0.5942(3) 0.0653(18) Uani 1 1 d .
H147 H 1.023296 0.383419 0.631186 0.078 Uiso 1 1 calc R
C148 C 1.1313(3) 0.2017(4) 0.6181(3) 0.0469(13) Uani 1 1 d .
C149 C 1.0891(4) 0.1430(5) 0.6411(3) 0.0603(17) Uani 1 1 d .
H149 H 1.039986 0.127534 0.619134 0.072 Uiso 1 1 calc R
C150 C 1.1192(5) 0.1061(5) 0.6971(4) 0.071(2) Uani 1 1 d .
H150 H 1.090278 0.065542 0.713178 0.085 Uiso 1 1 calc R
C151 C 1.1891(5) 0.1279(6) 0.7284(3) 0.070(2) Uani 1 1 d .
H151 H 1.208791 0.101989 0.766227 0.085 Uiso 1 1 calc R
C152 C 1.2324(5) 0.1870(6) 0.7065(4) 0.072(2) Uani 1 1 d .
H152 H 1.281248 0.202506 0.729114 0.086 Uiso 1 1 calc R
C153 C 1.2035(4) 0.2235(6) 0.6509(3) 0.0603(16) Uani 1 1 d .
H153 H 1.232940 0.263500 0.635078 0.072 Uiso 1 1 calc R

loop_
_atom_site_aniso_label
_atom_site_aniso_U_11
_atom_site_aniso_U_22
_atom_site_aniso_U_33
_atom_site_aniso_U_23
_atom_site_aniso_U_13
_atom_site_aniso_U_12
O1 0.046(2) 0.048(2) 0.051(2) 0.0051(18) 0.0160(17) -0.0036(17)
O2 0.054(2) 0.056(2) 0.044(2) 0.0017(18) 0.0170(18) 0.0067(19)
N1 0.0272(18) 0.056(3) 0.033(2) 0.0012(19) 0.0102(15) -0.0058(18)
N2 0.035(2) 0.045(2) 0.033(2) -0.0021(18) 0.0126(17) 0.0041(18)
C1 0.047(3) 0.064(4) 0.038(3) -0.005(3) 0.005(2) 0.004(3)
C2 0.040(3) 0.071(4) 0.048(3) -0.009(3) 0.007(2) -0.006(3)
C3 0.034(2) 0.057(3) 0.050(3) -0.009(3) 0.010(2) -0.006(2)
C4 0.031(2) 0.032(2) 0.040(2) -0.003(2) 0.0088(19) -0.0011(19)
C5 0.032(2) 0.036(2) 0.036(2) -0.006(2) 0.0113(19) 0.0033(19)
C6 0.042(3) 0.040(3) 0.031(2) -0.003(2) 0.008(2) 0.000(2)
C7 0.057(3) 0.046(3) 0.034(2) 0.001(2) 0.018(2) 0.006(2)
C8 0.045(3) 0.037(3) 0.042(3) -0.002(2) 0.017(2) -0.006(2)
C9 0.035(2) 0.035(2) 0.035(2) -0.002(2) 0.0142(19) -0.003(2)
C10 0.037(2) 0.036(3) 0.053(3) -0.004(2) 0.019(2) 0.002(2)
C11 0.034(2) 0.048(3) 0.052(3) 0.005(3) 0.011(2) -0.001(2)
C12 0.036(2) 0.049(3) 0.042(3) 0.001(2) 0.009(2) -0.004(2)
C13 0.036(2) 0.038(2) 0.031(2) -0.002(2) 0.0108(19) -0.011(2)
C14 0.034(2) 0.040(3) 0.033(2) -0.004(2) 0.0108(19) -0.005(2)
C15 0.042(3) 0.060(4) 0.040(3) -0.010(3) 0.010(2) -0.010(3)
C16 0.050(3) 0.079(5) 0.033(3) -0.011(3) 0.005(2) -0.011(3)
C17 0.035(3) 0.073(4) 0.041(3) -0.001(3) 0.006(2) -0.004(3)
C18 0.046(3) 0.034(2) 0.041(3) -0.003(2) 0.014(2) -0.008(2)
C19 0.036(2) 0.040(3) 0.044(3) 0.004(2) 0.011(2) -0.007(2)
C20 0.039(2) 0.038(3) 0.036(2) 0.001(2) 0.007(2) -0.008(2)
C21 0.036(3) 0.047(3) 0.059(3) 0.005(3) 0.011(2) -0.003(2)
C22 0.048(3) 0.053(4) 0.079(5) -0.004(3) 0.022(3) 0.000(3)
C23 0.056(4) 0.056(4) 0.141(9) -0.012(5) 0.026(5) 0.004(3)
C24 0.058(4) 0.052(5) 0.153(10) 0.024(6) 0.007(5) 0.002(4)
C25 0.055(4) 0.071(5) 0.109(7) 0.043(5) 0.002(4) -0.002(4)
C26 0.045(3) 0.069(4) 0.067(4) 0.024(4) 0.008(3) -0.005(3)
C27 0.040(3) 0.044(3) 0.036(2) 0.007(2) 0.011(2) 0.000(2)
C28 0.087(5) 0.044(3) 0.063(4) 0.014(3) 0.043(4) 0.012(3)
C29 0.090(5) 0.068(4) 0.057(4) 0.019(3) 0.044(4) 0.025(4)
C30 0.060(4) 0.058(4) 0.060(4) -0.007(3) 0.023(3) 0.014(3)
C31 0.084(5) 0.048(4) 0.097(6) -0.010(4) 0.048(5) 0.000(3)
C32 0.080(5) 0.049(4) 0.084(5) 0.006(3) 0.052(4) 0.002(3)
C33 0.074(4) 0.053(4) 0.050(3) 0.010(3) 0.019(3) 0.007(3)
C34 0.073(4) 0.056(4) 0.044(3) -0.004(3) 0.029(3) 0.001(3)
C35 0.035(3) 0.053(3) 0.074(4) -0.002(3) 0.020(3) -0.003(2)
C36 0.044(3) 0.060(4) 0.069(4) 0.015(3) 0.010(3) 0.009(3)
C37 0.043(3) 0.039(3) 0.042(3) -0.013(2) 0.012(2) -0.003(2)
C38 0.042(3) 0.039(3) 0.043(3) -0.002(2) 0.019(2) 0.002(2)
C39 0.047(3) 0.038(3) 0.038(3) 0.000(2) 0.018(2) 0.009(2)
C40 0.078(4) 0.049(3) 0.058(3) 0.006(3) 0.038(3) 0.010(3)
C41 0.105(7) 0.076(6) 0.092(6) 0.007(5) 0.041(5) -0.034(5)
C42 0.196(15) 0.067(7) 0.135(11) -0.009(7) 0.084(11) -0.043(9)
C43 0.28(2) 0.050(6) 0.132(11) 0.019(6) 0.121(14) 0.024(10)
C44 0.203(14) 0.070(6) 0.108(8) 0.037(6) 0.093(9) 0.062(8)
C45 0.117(7) 0.074(5) 0.085(5) 0.035(4) 0.062(5) 0.049(5)
C46 0.045(3) 0.051(3) 0.045(3) 0.009(2) 0.020(2) 0.005(2)
C47 0.055(4) 0.080(5) 0.085(5) 0.019(4) 0.036(4) 0.015(4)
C48 0.042(4) 0.161(12) 0.106(7) 0.036(7) 0.033(4) 0.008(5)
C49 0.070(5) 0.135(10) 0.069(5) 0.027(6) 0.023(4) -0.035(6)
C50 0.089(6) 0.088(6) 0.065(4) 0.009(4) 0.017(4) -0.037(5)
C51 0.058(4) 0.055(4) 0.067(4) 0.005(3) 0.017(3) -0.002(3)
O3 0.046(2) 0.055(2) 0.052(2) -0.0020(19) 0.0113(17) 0.0100(18)
O4 0.054(2) 0.069(3) 0.053(2) 0.010(2) 0.007(2) 0.011(2)
N3 0.048(2) 0.042(2) 0.042(2) 0.003(2) 0.0175(19) 0.012(2)
N4 0.049(3) 0.048(3) 0.042(2) -0.002(2) 0.010(2) 0.014(2)
C52 0.048(3) 0.058(4) 0.058(3) -0.005(3) 0.015(3) -0.008(3)
C53 0.065(4) 0.049(4) 0.064(4) -0.016(3) 0.016(3) -0.014(3)
C54 0.057(3) 0.048(3) 0.045(3) -0.004(3) 0.006(3) 0.002(3)
C55 0.042(3) 0.043(3) 0.037(2) -0.005(2) 0.009(2) 0.006(2)
C56 0.038(2) 0.042(3) 0.030(2) -0.004(2) 0.0042(19) 0.003(2)
C57 0.040(3) 0.052(3) 0.039(3) -0.005(2) 0.011(2) 0.002(2)
C58 0.037(3) 0.055(3) 0.048(3) -0.009(3) 0.010(2) 0.004(2)
C59 0.043(3) 0.045(3) 0.033(2) -0.003(2) 0.012(2) 0.004(2)
C60 0.037(2) 0.042(3) 0.032(2) -0.007(2) 0.0079(19) 0.003(2)
C61 0.041(3) 0.043(3) 0.040(3) -0.001(2) 0.008(2) 0.004(2)
C62 0.050(3) 0.043(3) 0.045(3) -0.008(2) 0.019(2) -0.004(2)
C63 0.041(3) 0.050(3) 0.041(3) -0.009(2) 0.017(2) 0.001(2)
C64 0.040(3) 0.048(3) 0.034(2) -0.008(2) 0.011(2) 0.003(2)
C65 0.044(3) 0.059(3) 0.029(2) -0.007(2) 0.006(2) 0.012(2)
C66 0.043(3) 0.080(5) 0.045(3) -0.012(3) 0.004(2) 0.008(3)
C67 0.038(3) 0.081(5) 0.061(4) -0.013(4) 0.006(3) -0.005(3)
C68 0.048(3) 0.070(4) 0.062(4) -0.017(3) 0.025(3) -0.013(3)
C69 0.042(3) 0.064(4) 0.033(2) -0.012(3) 0.002(2) 0.016(3)
C70 0.048(3) 0.042(3) 0.039(3) -0.005(2) 0.013(2) 0.008(2)
C71 0.041(3) 0.044(3) 0.041(3) -0.006(2) 0.008(2) 0.006(2)
C72 0.040(3) 0.042(3) 0.046(3) 0.000(2) 0.008(2) 0.008(2)
C73 0.055(3) 0.045(3) 0.056(3) 0.006(3) 0.023(3) 0.011(3)
C74 0.050(3) 0.053(4) 0.097(6) 0.014(4) 0.030(4) 0.022(3)
C75 0.047(3) 0.053(4) 0.094(6) 0.011(4) 0.004(3) 0.010(3)
C76 0.072(5) 0.075(5) 0.060(4) -0.006(4) -0.009(3) 0.018(4)
C77 0.060(4) 0.069(4) 0.055(4) -0.001(3) -0.001(3) 0.026(3)
C78 0.042(3) 0.038(3) 0.041(3) -0.005(2) 0.007(2) 0.005(2)
C79 0.037(3) 0.054(3) 0.066(4) -0.001(3) 0.008(3) 0.001(2)
C80 0.048(3) 0.055(4) 0.088(5) 0.002(3) 0.026(3) -0.007(3)
C81 0.059(4) 0.044(3) 0.069(4) -0.004(3) 0.030(3) -0.007(3)
C82 0.056(3) 0.053(3) 0.050(3) 0.006(3) 0.019(3) 0.003(3)
C83 0.044(3) 0.057(3) 0.046(3) 0.002(3) 0.014(2) 0.005(3)
C84 0.053(3) 0.089(5) 0.055(4) -0.011(4) 0.026(3) -0.009(3)
C85 0.043(3) 0.068(4) 0.067(4) -0.012(3) 0.012(3) 0.009(3)
C86 0.063(4) 0.050(3) 0.069(4) -0.012(3) 0.022(3) 0.000(3)
C87 0.069(4) 0.057(4) 0.052(3) 0.004(3) 0.028(3) -0.004(3)
C88 0.066(4) 0.059(4) 0.027(2) -0.004(2) 0.006(2) 0.011(3)
C89 0.050(3) 0.052(3) 0.043(3) -0.001(3) -0.002(2) 0.006(3)
C90 0.048(3) 0.053(3) 0.039(3) -0.005(2) 0.004(2) 0.011(3)
C91 0.037(3) 0.054(3) 0.065(4) -0.002(3) 0.008(3) 0.006(3)
C92 0.055(3) 0.058(4) 0.067(4) -0.002(3) 0.025(3) -0.001(3)
C93 0.085(5) 0.062(4) 0.092(5) -0.016(4) 0.055(5) -0.006(4)
C94 0.084(5) 0.066(5) 0.124(8) -0.001(5) 0.067(6) 0.003(4)
C95 0.077(5) 0.076(6) 0.144(9) 0.007(6) 0.057(6) -0.014(5)
C96 0.065(4) 0.066(5) 0.105(6) -0.019(5) 0.026(4) -0.011(4)
C97 0.066(4) 0.049(3) 0.031(3) -0.002(2) -0.004(2) 0.016(3)
C98 0.087(6) 0.060(5) 0.095(6) 0.018(4) 0.020(5) 0.017(4)
C99 0.104(7) 0.061(5) 0.111(8) 0.007(5) 0.019(6) 0.015(5)
C100 0.166(11) 0.074(6) 0.059(5) 0.000(5) -0.009(6) 0.048(7)
C101 0.250(17) 0.091(7) 0.050(4) 0.004(5) 0.051(7) 0.070(9)
C102 0.171(10) 0.067(5) 0.053(4) 0.009(4) 0.053(5) 0.038(6)
O5 0.061(2) 0.051(2) 0.053(2) 0.009(2) 0.016(2) 0.006(2)
O6 0.048(2) 0.050(2) 0.088(3) 0.016(2) 0.022(2) 0.0003(19)
N5 0.035(2) 0.057(3) 0.049(3) 0.011(2) 0.0136(19) 0.016(2)
N6 0.054(3) 0.029(2) 0.050(3) 0.0107(19) 0.007(2) -0.0035(19)
C103 0.067(4) 0.062(4) 0.051(3) -0.019(3) 0.022(3) -0.001(3)
C104 0.086(5) 0.071(5) 0.042(3) -0.005(3) 0.014(3) 0.005(4)
C105 0.053(3) 0.066(4) 0.040(3) 0.006(3) 0.007(2) 0.004(3)
C106 0.031(2) 0.042(3) 0.041(3) 0.001(2) 0.0059(19) -0.004(2)
C107 0.031(2) 0.040(3) 0.041(3) -0.001(2) 0.0140(19) -0.005(2)
C108 0.038(2) 0.042(3) 0.047(3) -0.006(2) 0.015(2) -0.003(2)
C109 0.039(3) 0.032(2) 0.053(3) 0.000(2) 0.017(2) 0.004(2)
C110 0.035(2) 0.032(2) 0.047(3) 0.003(2) 0.012(2) 0.0006(19)
C111 0.031(2) 0.033(2) 0.033(2) 0.0032(19) 0.0050(18) -0.0026(18)
C112 0.031(2) 0.053(3) 0.048(3) 0.006(2) 0.013(2) 0.000(2)
C113 0.048(3) 0.062(4) 0.040(3) 0.004(3) 0.015(2) 0.006(3)
C114 0.051(3) 0.048(3) 0.035(2) 0.002(2) 0.006(2) 0.014(3)
C115 0.035(2) 0.041(3) 0.039(2) 0.004(2) 0.005(2) 0.005(2)
C116 0.038(3) 0.038(3) 0.053(3) 0.002(2) -0.001(2) 0.003(2)
C117 0.071(4) 0.037(3) 0.062(4) -0.010(3) -0.005(3) -0.006(3)
C118 0.093(5) 0.038(3) 0.071(5) -0.018(3) -0.003(4) 0.012(3)
C119 0.081(5) 0.055(4) 0.050(3) -0.008(3) 0.007(3) 0.024(4)
C120 0.029(2) 0.046(3) 0.055(3) 0.003(2) 0.001(2) 0.001(2)
C121 0.037(3) 0.051(3) 0.048(3) 0.004(3) 0.004(2) 0.004(2)
C122 0.039(3) 0.055(3) 0.051(3) 0.009(3) 0.011(2) 0.010(2)
C123 0.056(3) 0.043(3) 0.049(3) 0.003(2) 0.009(3) 0.012(3)
C124 0.057(4) 0.057(4) 0.089(5) 0.025(4) 0.002(4) -0.001(3)
C125 0.097(7) 0.062(5) 0.118(8) 0.021(5) -0.004(6) -0.029(5)
C126 0.151(11) 0.048(4) 0.084(6) 0.014(4) 0.017(6) -0.005(6)
C127 0.158(12) 0.064(6) 0.095(7) 0.029(5) 0.038(7) 0.051(7)
C128 0.086(5) 0.088(6) 0.073(5) 0.027(4) 0.037(4) 0.046(5)
C129 0.051(3) 0.070(4) 0.042(3) 0.008(3) 0.010(3) 0.021(3)
C130 0.048(3) 0.075(5) 0.076(5) 0.013(4) 0.021(3) 0.015(3)
C131 0.055(4) 0.112(7) 0.091(6) 0.029(5) 0.032(4) 0.023(4)
C132 0.076(5) 0.115(8) 0.076(5) 0.034(5) 0.040(4) 0.045(5)
C133 0.093(6) 0.085(6) 0.081(5) 0.003(5) 0.037(5) 0.033(5)
C134 0.085(5) 0.067(5) 0.064(4) 0.011(4) 0.026(4) 0.019(4)
C135 0.057(3) 0.033(3) 0.071(4) -0.001(3) 0.021(3) -0.003(2)
C136 0.046(3) 0.052(4) 0.070(4) -0.004(3) 0.021(3) 0.010(3)
C137 0.063(4) 0.104(6) 0.064(4) 0.004(4) 0.027(3) 0.019(4)
C138 0.060(4) 0.080(5) 0.047(3) 0.006(3) 0.019(3) 0.001(3)
C139 0.041(3) 0.047(3) 0.053(3) 0.012(3) 0.002(2) -0.014(2)
C140 0.046(3) 0.038(3) 0.049(3) 0.009(2) 0.001(2) -0.009(2)
C141 0.050(3) 0.034(3) 0.058(3) 0.009(2) 0.007(3) -0.006(2)
C142 0.053(3) 0.036(3) 0.053(3) 0.003(2) 0.013(3) -0.010(2)
C143 0.044(3) 0.054(3) 0.052(3) 0.006(3) 0.011(2) -0.005(3)
C144 0.051(3) 0.052(4) 0.071(4) 0.001(3) 0.014(3) 0.003(3)
C145 0.064(4) 0.045(3) 0.082(5) -0.006(3) 0.036(4) 0.004(3)
C146 0.106(6) 0.055(4) 0.097(6) -0.019(4) 0.066(6) -0.004(4)
C147 0.100(6) 0.050(4) 0.049(3) -0.001(3) 0.028(4) -0.006(4)
C148 0.054(3) 0.033(3) 0.050(3) 0.013(2) 0.013(3) 0.001(2)
C149 0.056(3) 0.047(3) 0.084(5) 0.010(3) 0.030(3) -0.005(3)
C150 0.102(6) 0.047(4) 0.082(5) 0.021(4) 0.054(5) 0.004(4)
C151 0.104(6) 0.048(4) 0.054(4) 0.015(3) 0.019(4) 0.013(4)
C152 0.070(4) 0.064(4) 0.070(4) 0.022(4) 0.007(4) 0.006(4)
C153 0.051(3) 0.060(4) 0.065(4) 0.022(3) 0.011(3) -0.003(3)

loop_
_atom_type_symbol
_atom_type_description
_atom_type_scat_dispersion_real
_atom_type_scat_dispersion_imag
_atom_type_scat_source
C C 0.0181 0.0091 'International Tables Vol C Tables 4.2.6.8 and 6.1.1.4'
H H 0.0000 0.0000 'International Tables Vol C Tables 4.2.6.8 and 6.1.1.4'
N N 0.0311 0.0180 'International Tables Vol C Tables 4.2.6.8 and 6.1.1.4'
O O 0.0492 0.0322 'International Tables Vol C Tables 4.2.6.8 and 6.1.1.4'

loop_
_geom_angle_atom_site_label_1
_geom_angle_atom_site_label_2
_geom_angle_atom_site_label_3
_geom_angle
C18 O1 C20 108.9(4)
C37 O2 C38 108.5(4)
C18 N1 C19 107.3(4)
C37 N2 C39 106.8(4)
C2 C1 H1 120.2
C2 C1 C6 119.5(5)
C6 C1 H1 120.2
C1 C2 H2 119.8
C1 C2 C3 120.4(5)
C3 C2 H2 119.8
C2 C3 H3 119.8
C2 C3 C4 120.3(6)
C4 C3 H3 119.8
C3 C4 C5 120.1(5)
C3 C4 C18 115.4(5)
C5 C4 C18 124.5(4)
C4 C5 C9 130.7(4)
C6 C5 C4 118.9(5)
C6 C5 C9 110.2(4)
C1 C6 C5 120.6(5)
C1 C6 C7 126.4(5)
C5 C6 C7 113.0(4)
C6 C7 C8 101.5(4)
C6 C7 C33 113.1(5)
C6 C7 C34 109.1(5)
C33 C7 C8 111.2(5)
C33 C7 C34 109.6(5)
C34 C7 C8 112.2(5)
C7 C8 H8A 110.1
C7 C8 H8B 110.1
C7 C8 C9 107.8(4)
H8A C8 H8B 108.5
C9 C8 H8A 110.1
C9 C8 H8B 110.1
C5 C9 C8 101.7(4)
C5 C9 C10 111.4(4)
C10 C9 C8 112.3(4)
C13 C9 C5 118.2(4)
C13 C9 C8 112.6(4)
C13 C9 C10 101.0(4)
C9 C10 H10A 110.1
C9 C10 H10B 110.1
H10A C10 H10B 108.4
C11 C10 C9 108.0(4)
C11 C10 H10A 110.1
C11 C10 H10B 110.1
C10 C11 C35 113.2(5)
C12 C11 C10 101.3(4)
C12 C11 C35 108.7(5)
C36 C11 C10 111.2(5)
C36 C11 C12 112.2(5)
C36 C11 C35 110.0(5)
C13 C12 C11 111.4(5)
C17 C12 C11 126.5(5)
C17 C12 C13 122.1(5)
C12 C13 C9 111.2(5)
C12 C13 C14 118.9(5)
C14 C13 C9 129.9(4)
C13 C14 C37 125.3(4)
C15 C14 C13 117.9(5)
C15 C14 C37 116.9(5)
C14 C15 H15 119.1
C16 C15 C14 121.9(6)
C16 C15 H15 119.1
C15 C16 H16 119.9
C15 C16 C17 120.1(5)
C17 C16 H16 119.9
C12 C17 C16 119.1(5)
C12 C17 H17 120.5
C16 C17 H17 120.5
O1 C18 N1 117.1(5)
O1 C18 C4 125.3(5)
N1 C18 C4 117.6(5)
N1 C19 H19 109.3
N1 C19 C20 103.5(4)
N1 C19 C27 111.2(4)
C20 C19 H19 109.3
C27 C19 H19 109.3
C27 C19 C20 114.0(4)
O1 C20 C19 103.1(4)
O1 C20 H20 109.0
O1 C20 C21 114.2(5)
C19 C20 H20 109.0
C21 C20 C19 112.3(4)
C21 C20 H20 109.0
C22 C21 C20 122.0(6)
C22 C21 C26 118.6(7)
C26 C21 C20 119.4(6)
C21 C22 H22 119.8
C21 C22 C23 120.5(8)
C23 C22 H22 119.8
C22 C23 H23 119.9
C24 C23 C22 120.2(10)
C24 C23 H23 119.9
C23 C24 H24 119.7
C25 C24 C23 120.5(8)
C25 C24 H24 119.7
C24 C25 H25 120.2
C24 C25 C26 119.6(9)
C26 C25 H25 120.2
C21 C26 C25 120.6(9)
C21 C26 H26 119.7
C25 C26 H26 119.7
C28 C27 C19 122.1(5)
C32 C27 C19 120.5(5)
C32 C27 C28 117.4(6)
C27 C28 H28 119.6
C29 C28 C27 120.9(6)
C29 C28 H28 119.6
C28 C29 H29 119.7
C30 C29 C28 120.5(6)
C30 C29 H29 119.7
C29 C30 H30 120.8
C29 C30 C31 118.3(6)
C31 C30 H30 120.8
C30 C31 H31 119.2
C32 C31 C30 121.6(7)
C32 C31 H31 119.2
C27 C32 H32 119.4
C31 C32 C27 121.2(7)
C31 C32 H32 119.4
C7 C33 H33A 109.5
C7 C33 H33B 109.5
C7 C33 H33C 109.5
H33A C33 H33B 109.5
H33A C33 H33C 109.5
H33B C33 H33C 109.5
C7 C34 H34A 109.5
C7 C34 H34B 109.5
C7 C34 H34C 109.5
H34A C34 H34B 109.5
H34A C34 H34C 109.5
H34B C34 H34C 109.5
C11 C35 H35A 109.5
C11 C35 H35B 109.5
C11 C35 H35C 109.5
H35A C35 H35B 109.5
H35A C35 H35C 109.5
H35B C35 H35C 109.5
C11 C36 H36A 109.5
C11 C36 H36B 109.5
C11 C36 H36C 109.5
H36A C36 H36B 109.5
H36A C36 H36C 109.5
H36B C36 H36C 109.5
O2 C37 N2 117.8(5)
O2 C37 C14 123.8(5)
N2 C37 C14 118.3(5)
O2 C38 H38 109.9
O2 C38 C39 103.2(4)
O2 C38 C40 112.6(5)
C39 C38 H38 109.9
C40 C38 H38 109.9
C40 C38 C39 111.2(4)
N2 C39 C38 103.7(4)
N2 C39 H39 109.3
N2 C39 C46 111.4(5)
C38 C39 H39 109.3
C46 C39 C38 113.8(5)
C46 C39 H39 109.3
C41 C40 C38 120.5(7)
C45 C40 C38 118.2(7)
C45 C40 C41 121.3(8)
C40 C41 H41 121.0
C40 C41 C42 118.0(12)
C42 C41 H41 121.0
C41 C42 H42 120.0
C43 C42 C41 120.1(13)
C43 C42 H42 120.0
C42 C43 H43 119.7
C44 C43 C42 120.7(10)
C44 C43 H43 119.7
C43 C44 H44 120.0
C43 C44 C45 120.1(13)
C45 C44 H44 120.0
C40 C45 C44 119.8(12)
C40 C45 H45 120.1
C44 C45 H45 120.1
C47 C46 C39 120.3(6)
C47 C46 C51 117.8(7)
C51 C46 C39 121.9(5)
C46 C47 H47 119.4
C46 C47 C48 121.1(9)
C48 C47 H47 119.4
C47 C48 H48 120.6
C49 C48 C47 118.7(9)
C49 C48 H48 120.6
C48 C49 H49 120.3
C50 C49 C48 119.4(8)
C50 C49 H49 120.3
C49 C50 H50 118.6
C49 C50 C51 122.9(10)
C51 C50 H50 118.6
C46 C51 H51 120.1
C50 C51 C46 119.8(8)
C50 C51 H51 120.1
C69 O3 C70 106.1(5)
C88 O4 C89 107.0(5)
C69 N3 C71 105.4(4)
C88 N4 C90 107.2(5)
C53 C52 H52 120.4
C57 C52 H52 120.4
C57 C52 C53 119.3(6)
C52 C53 H53 119.3
C54 C53 C52 121.4(6)
C54 C53 H53 119.3
C53 C54 H54 120.3
C53 C54 C55 119.5(6)
C55 C54 H54 120.3
C54 C55 C69 116.1(5)
C56 C55 C54 119.8(5)
C56 C55 C69 124.1(5)
C55 C56 C57 119.7(5)
C55 C56 C60 130.2(5)
C57 C56 C60 110.1(5)
C52 C57 C56 120.3(5)
C52 C57 C58 126.1(5)
C56 C57 C58 113.6(5)
C57 C58 C59 100.5(4)
C57 C58 C85 108.9(5)
C84 C58 C57 113.3(6)
C84 C58 C59 112.5(5)
C84 C58 C85 109.6(5)
C85 C58 C59 111.7(5)
C58 C59 H59A 109.9
C58 C59 H59B 109.9
C58 C59 C60 108.8(4)
H59A C59 H59B 108.3
C60 C59 H59A 109.9
C60 C59 H59B 109.9
C56 C60 C59 101.1(4)
C56 C60 C61 112.4(4)
C56 C60 C64 118.4(4)
C61 C60 C59 111.2(4)
C64 C60 C59 112.1(4)
C64 C60 C61 102.0(4)
C60 C61 H61A 110.1
C60 C61 H61B 110.1
H61A C61 H61B 108.4
C62 C61 C60 107.9(4)
C62 C61 H61A 110.1
C62 C61 H61B 110.1
C63 C62 C61 101.7(5)
C63 C62 C86 109.5(5)
C63 C62 C87 112.8(5)
C86 C62 C61 112.5(5)
C86 C62 C87 108.7(5)
C87 C62 C61 111.6(5)
C64 C63 C62 112.0(5)
C68 C63 C62 126.3(6)
C68 C63 C64 121.7(6)
C63 C64 C60 110.6(5)
C63 C64 C65 120.2(5)
C65 C64 C60 129.2(5)
C64 C65 C66 117.1(6)
C64 C65 C88 125.8(5)
C66 C65 C88 117.1(6)
C65 C66 H66 119.1
C67 C66 C65 121.7(6)
C67 C66 H66 119.1
C66 C67 H67 119.9
C68 C67 C66 120.3(6)
C68 C67 H67 119.9
C63 C68 C67 119.0(7)
C63 C68 H68 120.5
C67 C68 H68 120.5
O3 C69 C55 118.9(6)
N3 C69 O3 119.2(5)
N3 C69 C55 121.9(5)
O3 C70 H70 108.6
O3 C70 C71 102.0(4)
O3 C70 C72 112.5(5)
C71 C70 H70 108.6
C72 C70 H70 108.6
C72 C70 C71 116.3(5)
N3 C71 C70 103.5(5)
N3 C71 H71 109.6
N3 C71 C78 111.2(4)
C70 C71 H71 109.6
C78 C71 C70 113.1(5)
C78 C71 H71 109.6
C73 C72 C70 120.6(5)
C73 C72 C77 119.8(5)
C77 C72 C70 119.6(5)
C72 C73 H73 120.4
C72 C73 C74 119.3(6)
C74 C73 H73 120.4
C73 C74 H74 119.6
C75 C74 C73 120.9(6)
C75 C74 H74 119.6
C74 C75 H75 119.8
C74 C75 C76 120.3(6)
C76 C75 H75 119.8
C75 C76 H76 119.7
C75 C76 C77 120.6(7)
C77 C76 H76 119.7
C72 C77 H77 120.4
C76 C77 C72 119.1(7)
C76 C77 H77 120.4
C79 C78 C71 119.2(5)
C83 C78 C71 122.6(5)
C83 C78 C79 118.2(6)
C78 C79 H79 119.3
C80 C79 C78 121.5(6)
C80 C79 H79 119.3
C79 C80 H80 120.4
C79 C80 C81 119.2(6)
C81 C80 H80 120.4
C80 C81 H81 119.8
C82 C81 C80 120.4(6)
C82 C81 H81 119.8
C81 C82 H82 120.1
C81 C82 C83 119.8(6)
C83 C82 H82 120.1
C78 C83 H83 119.6
C82 C83 C78 120.8(6)
C82 C83 H83 119.6
C58 C84 H84A 109.5
C58 C84 H84B 109.5
C58 C84 H84C 109.5
H84A C84 H84B 109.5
H84A C84 H84C 109.5
H84B C84 H84C 109.5
C58 C85 H85A 109.5
C58 C85 H85B 109.5
C58 C85 H85C 109.5
H85A C85 H85B 109.5
H85A C85 H85C 109.5
H85B C85 H85C 109.5
C62 C86 H86A 109.5
C62 C86 H86B 109.5
C62 C86 H86C 109.5
H86A C86 H86B 109.5
H86A C86 H86C 109.5
H86B C86 H86C 109.5
C62 C87 H87A 109.5
C62 C87 H87B 109.5
C62 C87 H87C 109.5
H87A C87 H87B 109.5
H87A C87 H87C 109.5
H87B C87 H87C 109.5
O4 C88 N4 117.3(6)
O4 C88 C65 121.9(6)
N4 C88 C65 120.8(6)
O4 C89 H89 109.7
O4 C89 C90 103.5(5)
O4 C89 C91 112.0(5)
C90 C89 H89 109.7
C91 C89 H89 109.7
C91 C89 C90 112.0(5)
N4 C90 C89 102.2(5)
N4 C90 H90 108.3
N4 C90 C97 114.1(5)
C89 C90 H90 108.3
C97 C90 C89 115.2(5)
C97 C90 H90 108.3
C92 C91 C89 121.0(6)
C92 C91 C96 115.6(7)
C96 C91 C89 123.2(7)
C91 C92 H92 119.4
C93 C92 C91 121.1(7)
C93 C92 H92 119.4
C92 C93 H93 119.1
C94 C93 C92 121.9(8)
C94 C93 H93 119.1
C93 C94 H94 120.2
C95 C94 C93 119.6(9)
C95 C94 H94 120.2
C94 C95 H95 119.8
C94 C95 C96 120.3(8)
C96 C95 H95 119.8
C91 C96 C95 121.5(8)
C91 C96 H96 119.2
C95 C96 H96 119.2
C98 C97 C90 120.3(7)
C98 C97 C102 117.5(7)
C102 C97 C90 122.2(7)
C97 C98 H98 118.7
C99 C98 C97 122.6(11)
C99 C98 H98 118.7
C98 C99 H99 120.6
C98 C99 C100 118.8(11)
C100 C99 H99 120.6
C99 C100 H100 119.3
C99 C100 C101 121.3(10)
C101 C100 H100 119.3
C100 C101 H101 120.6
C100 C101 C102 118.7(11)
C102 C101 H101 120.6
C97 C102 H102 119.6
C101 C102 C97 120.8(10)
C101 C102 H102 119.6
C120 O5 C121 105.9(5)
C139 O6 C140 107.4(5)
C120 N5 C122 104.8(5)
C139 N6 C141 106.7(5)
C104 C103 H103 120.6
C104 C103 C108 118.8(6)
C108 C103 H103 120.6
C103 C104 H104 119.8
C105 C104 C103 120.4(6)
C105 C104 H104 119.8
C104 C105 H105 119.1
C104 C105 C106 121.8(6)
C106 C105 H105 119.1
C105 C106 C120 117.0(5)
C107 C106 C105 117.5(5)
C107 C106 C120 125.4(5)
C106 C107 C111 130.1(5)
C108 C107 C106 120.3(5)
C108 C107 C111 109.6(5)
C103 C108 C109 125.3(5)
C107 C108 C103 121.1(6)
C107 C108 C109 113.6(5)
C108 C109 C110 101.6(4)
C108 C109 C135 109.5(5)
C108 C109 C136 113.7(5)
C135 C109 C110 112.4(5)
C136 C109 C110 111.2(5)
C136 C109 C135 108.3(5)
C109 C110 H11A 110.1
C109 C110 H11B 110.1
C109 C110 C111 108.1(4)
H11A C110 H11B 108.4
C111 C110 H11A 110.1
C111 C110 H11B 110.1
C107 C111 C110 102.2(4)
C107 C111 C112 111.9(4)
C110 C111 C112 111.7(4)
C115 C111 C107 119.6(4)
C115 C111 C110 111.1(4)
C115 C111 C112 100.7(4)
C111 C112 H11C 110.1
C111 C112 H11D 110.1
H11C C112 H11D 108.4
C113 C112 C111 108.0(4)
C113 C112 H11C 110.1
C113 C112 H11D 110.1
C112 C113 C137 111.6(5)
C112 C113 C138 112.9(6)
C114 C113 C112 101.9(4)
C114 C113 C137 110.8(6)
C114 C113 C138 111.0(5)
C137 C113 C138 108.6(5)
C115 C114 C113 111.9(5)
C119 C114 C113 127.6(6)
C119 C114 C115 120.6(7)
C114 C115 C111 111.1(5)
C114 C115 C116 119.7(5)
C116 C115 C111 129.2(5)
C115 C116 C139 123.7(5)
C117 C116 C115 118.7(6)
C117 C116 C139 117.6(6)
C116 C117 H117 119.3
C118 C117 C116 121.3(7)
C118 C117 H117 119.3
C117 C118 H118 119.6
C117 C118 C119 120.7(6)
C119 C118 H118 119.6
C114 C119 C118 118.8(7)
C114 C119 H119 120.6
C118 C119 H119 120.6
O5 C120 C106 117.1(5)
N5 C120 O5 118.8(5)
N5 C120 C106 124.1(5)
O5 C121 H121 108.7
O5 C121 C122 102.3(4)
O5 C121 C123 112.1(5)
C122 C121 H121 108.7
C123 C121 H121 108.7
C123 C121 C122 116.1(5)
N5 C122 C121 103.2(5)
N5 C122 H122 108.0
N5 C122 C129 114.7(5)
C121 C122 H122 108.0
C129 C122 C121 114.7(5)
C129 C122 H122 108.0
C124 C123 C121 121.8(6)
C128 C123 C121 121.1(7)
C128 C123 C124 117.1(7)
C123 C124 H124 119.9
C123 C124 C125 120.3(8)
C125 C124 H124 119.9
C124 C125 H125 119.7
C126 C125 C124 120.6(10)
C126 C125 H125 119.7
C125 C126 H126 120.1
C127 C126 C125 119.7(9)
C127 C126 H126 120.1
C126 C127 H127 119.7
C126 C127 C128 120.5(9)
C128 C127 H127 119.7
C123 C128 H128 119.2
C127 C128 C123 121.7(10)
C127 C128 H128 119.2
C130 C129 C122 119.3(6)
C134 C129 C122 122.0(7)
C134 C129 C130 118.7(7)
C129 C130 H130 120.7
C131 C130 C129 118.7(8)
C131 C130 H130 120.7
C130 C131 H131 119.1
C132 C131 C130 121.9(10)
C132 C131 H131 119.1
C131 C132 H132 120.4
C133 C132 C131 119.1(8)
C133 C132 H132 120.4
C132 C133 H133 119.3
C132 C133 C134 121.4(9)
C134 C133 H133 119.3
C129 C134 C133 120.2(9)
C129 C134 H134 119.9
C133 C134 H134 119.9
C109 C135 H13A 109.5
C109 C135 H13B 109.5
C109 C135 H13C 109.5
H13A C135 H13B 109.5
H13A C135 H13C 109.5
H13B C135 H13C 109.5
C109 C136 H13D 109.5
C109 C136 H13E 109.5
C109 C136 H13F 109.5
H13D C136 H13E 109.5
H13D C136 H13F 109.5
H13E C136 H13F 109.5
C113 C137 H13G 109.5
C113 C137 H13H 109.5
C113 C137 H13I 109.5
H13G C137 H13H 109.5
H13G C137 H13I 109.5
H13H C137 H13I 109.5
C113 C138 H13J 109.5
C113 C138 H13K 109.5
C113 C138 H13L 109.5
H13J C138 H13K 109.5
H13J C138 H13L 109.5
H13K C138 H13L 109.5
O6 C139 N6 117.6(6)
O6 C139 C116 123.6(5)
N6 C139 C116 118.6(6)
O6 C140 H140 109.5
O6 C140 C141 102.7(5)
O6 C140 C142 111.9(5)
C141 C140 H140 109.5
C142 C140 H140 109.5
C142 C140 C141 113.5(5)
N6 C141 C140 102.8(5)
N6 C141 H141 108.8
N6 C141 C148 112.3(5)
C140 C141 H141 108.8
C148 C141 C140 115.0(5)
C148 C141 H141 108.8
C143 C142 C140 121.8(6)
C147 C142 C140 120.9(6)
C147 C142 C143 117.3(6)
C142 C143 H143 119.5
C144 C143 C142 121.0(6)
C144 C143 H143 119.5
C143 C144 H144 119.7
C145 C144 C143 120.7(7)
C145 C144 H144 119.7
C144 C145 H145 120.2
C144 C145 C146 119.6(7)
C146 C145 H145 120.2
C145 C146 H146 119.8
C145 C146 C147 120.4(7)
C147 C146 H146 119.8
C142 C147 C146 121.1(7)
C142 C147 H147 119.4
C146 C147 H147 119.4
C149 C148 C141 120.8(6)
C149 C148 C153 119.5(6)
C153 C148 C141 119.7(5)
C148 C149 H149 120.3
C148 C149 C150 119.4(7)
C150 C149 H149 120.3
C149 C150 H150 119.8
C151 C150 C149 120.4(7)
C151 C150 H150 119.8
C150 C151 H151 119.3
C150 C151 C152 121.3(7)
C152 C151 H151 119.3
C151 C152 H152 120.5
C151 C152 C153 118.9(8)
C153 C152 H152 120.5
C148 C153 H153 119.8
C152 C153 C148 120.4(7)
C152 C153 H153 119.8

loop_
_geom_bond_atom_site_label_1
_geom_bond_atom_site_label_2
_geom_bond_distance
O1 C18 1.282(7)
O1 C20 1.441(7)
O2 C37 1.290(7)
O2 C38 1.445(7)
N1 C18 1.342(7)
N1 C19 1.435(7)
N2 C37 1.325(7)
N2 C39 1.454(7)
C1 H1 0.9500
C1 C2 1.383(10)
C1 C6 1.395(8)
C2 H2 0.9500
C2 C3 1.384(9)
C3 H3 0.9500
C3 C4 1.387(7)
C4 C5 1.400(7)
C4 C18 1.492(7)
C5 C6 1.397(7)
C5 C9 1.525(7)
C6 C7 1.509(8)
C7 C8 1.549(8)
C7 C33 1.528(9)
C7 C34 1.536(8)
C8 H8A 0.9900
C8 H8B 0.9900
C8 C9 1.564(7)
C9 C10 1.563(7)
C9 C13 1.525(7)
C10 H10A 0.9900
C10 H10B 0.9900
C10 C11 1.532(8)
C11 C12 1.529(8)
C11 C35 1.538(8)
C11 C36 1.528(9)
C12 C13 1.394(7)
C12 C17 1.371(8)
C13 C14 1.410(7)
C14 C15 1.395(7)
C14 C37 1.479(7)
C15 H15 0.9500
C15 C16 1.376(9)
C16 H16 0.9500
C16 C17 1.380(10)
C17 H17 0.9500
C19 H19 1.0000
C19 C20 1.576(7)
C19 C27 1.515(8)
C20 H20 1.0000
C20 C21 1.511(8)
C21 C22 1.382(10)
C21 C26 1.385(10)
C22 H22 0.9500
C22 C23 1.389(12)
C23 H23 0.9500
C23 C24 1.373(17)
C24 H24 0.9500
C24 C25 1.357(16)
C25 H25 0.9500
C25 C26 1.406(12)
C26 H26 0.9500
C27 C28 1.386(8)
C27 C32 1.371(9)
C28 H28 0.9500
C28 C29 1.386(10)
C29 H29 0.9500
C29 C30 1.365(11)
C30 H30 0.9500
C30 C31 1.366(11)
C31 H31 0.9500
C31 C32 1.365(11)
C32 H32 0.9500
C33 H33A 0.9800
C33 H33B 0.9800
C33 H33C 0.9800
C34 H34A 0.9800
C34 H34B 0.9800
C34 H34C 0.9800
C35 H35A 0.9800
C35 H35B 0.9800
C35 H35C 0.9800
C36 H36A 0.9800
C36 H36B 0.9800
C36 H36C 0.9800
C38 H38 1.0000
C38 C39 1.565(7)
C38 C40 1.502(9)
C39 H39 1.0000
C39 C46 1.507(8)
C40 C41 1.394(12)
C40 C45 1.392(12)
C41 H41 0.9500
C41 C42 1.425(16)
C42 H42 0.9500
C42 C43 1.40(2)
C43 H43 0.9500
C43 C44 1.37(2)
C44 H44 0.9500
C44 C45 1.398(14)
C45 H45 0.9500
C46 C47 1.377(9)
C46 C51 1.393(10)
C47 H47 0.9500
C47 C48 1.402(14)
C48 H48 0.9500
C48 C49 1.399(18)
C49 H49 0.9500
C49 C50 1.319(16)
C50 H50 0.9500
C50 C51 1.375(11)
C51 H51 0.9500
O3 C69 1.321(7)
O3 C70 1.471(7)
O4 C88 1.296(9)
O4 C89 1.444(9)
N3 C69 1.298(9)
N3 C71 1.479(7)
N4 C88 1.317(8)
N4 C90 1.445(9)
C52 H52 0.9500
C52 C53 1.391(10)
C52 C57 1.389(9)
C53 H53 0.9500
C53 C54 1.382(10)
C54 H54 0.9500
C54 C55 1.407(9)
C55 C56 1.392(8)
C55 C69 1.484(8)
C56 C57 1.411(8)
C56 C60 1.522(8)
C57 C58 1.519(8)
C58 C59 1.547(8)
C58 C84 1.504(9)
C58 C85 1.547(9)
C59 H59A 0.9900
C59 H59B 0.9900
C59 C60 1.583(7)
C60 C61 1.551(8)
C60 C64 1.522(7)
C61 H61A 0.9900
C61 H61B 0.9900
C61 C62 1.547(8)
C62 C63 1.517(8)
C62 C86 1.528(9)
C62 C87 1.532(8)
C63 C64 1.401(8)
C63 C68 1.384(9)
C64 C65 1.410(8)
C65 C66 1.421(9)
C65 C88 1.434(10)
C66 H66 0.9500
C66 C67 1.390(11)
C67 H67 0.9500
C67 C68 1.390(11)
C68 H68 0.9500
C70 H70 1.0000
C70 C71 1.558(8)
C70 C72 1.498(7)
C71 H71 1.0000
C71 C78 1.505(8)
C72 C73 1.382(8)
C72 C77 1.403(9)
C73 H73 0.9500
C73 C74 1.405(9)
C74 H74 0.9500
C74 C75 1.350(12)
C75 H75 0.9500
C75 C76 1.378(12)
C76 H76 0.9500
C76 C77 1.389(10)
C77 H77 0.9500
C78 C79 1.393(8)
C78 C83 1.390(8)
C79 H79 0.9500
C79 C80 1.379(10)
C80 H80 0.9500
C80 C81 1.386(11)
C81 H81 0.9500
C81 C82 1.380(9)
C82 H82 0.9500
C82 C83 1.385(9)
C83 H83 0.9500
C84 H84A 0.9800
C84 H84B 0.9800
C84 H84C 0.9800
C85 H85A 0.9800
C85 H85B 0.9800
C85 H85C 0.9800
C86 H86A 0.9800
C86 H86B 0.9800
C86 H86C 0.9800
C87 H87A 0.9800
C87 H87B 0.9800
C87 H87C 0.9800
C89 H89 1.0000
C89 C90 1.554(8)
C89 C91 1.508(10)
C90 H90 1.0000
C90 C97 1.508(9)
C91 C92 1.387(10)
C91 C96 1.396(11)
C92 H92 0.9500
C92 C93 1.376(10)
C93 H93 0.9500
C93 C94 1.351(12)
C94 H94 0.9500
C94 C95 1.323(15)
C95 H95 0.9500
C95 C96 1.408(15)
C96 H96 0.9500
C97 C98 1.376(12)
C97 C102 1.384(11)
C98 H98 0.9500
C98 C99 1.351(14)
C99 H99 0.9500
C99 C100 1.363(17)
C100 H100 0.9500
C100 C101 1.37(2)
C101 H101 0.9500
C101 C102 1.381(14)
C102 H102 0.9500
O5 C120 1.327(7)
O5 C121 1.443(8)
O6 C139 1.279(9)
O6 C140 1.471(8)
N5 C120 1.283(8)
N5 C122 1.472(8)
N6 C139 1.344(7)
N6 C141 1.446(9)
C103 H103 0.9500
C103 C104 1.381(11)
C103 C108 1.396(8)
C104 H104 0.9500
C104 C105 1.374(11)
C105 H105 0.9500
C105 C106 1.407(8)
C106 C107 1.399(8)
C106 C120 1.464(8)
C107 C108 1.387(8)
C107 C111 1.537(7)
C108 C109 1.513(8)
C109 C110 1.542(8)
C109 C135 1.540(8)
C109 C136 1.536(8)
C110 H11A 0.9900
C110 H11B 0.9900
C110 C111 1.557(7)
C111 C112 1.575(7)
C111 C115 1.517(7)
C112 H11C 0.9900
C112 H11D 0.9900
C112 C113 1.521(8)
C113 C114 1.519(9)
C113 C137 1.531(9)
C113 C138 1.540(9)
C114 C115 1.393(8)
C114 C119 1.387(9)
C115 C116 1.406(8)
C116 C117 1.393(9)
C116 C139 1.468(9)
C117 H117 0.9500
C117 C118 1.352(12)
C118 H118 0.9500
C118 C119 1.407(13)
C119 H119 0.9500
C121 H121 1.0000
C121 C122 1.538(8)
C121 C123 1.489(9)
C122 H122 1.0000
C122 C129 1.514(9)
C123 C124 1.382(10)
C123 C128 1.378(9)
C124 H124 0.9500
C124 C125 1.384(11)
C125 H125 0.9500
C125 C126 1.365(16)
C126 H126 0.9500
C126 C127 1.331(18)
C127 H127 0.9500
C127 C128 1.377(16)
C128 H128 0.9500
C129 C130 1.415(11)
C129 C134 1.366(11)
C130 H130 0.9500
C130 C131 1.402(11)
C131 H131 0.9500
C131 C132 1.362(16)
C132 H132 0.9500
C132 C133 1.343(15)
C133 H133 0.9500
C133 C134 1.416(12)
C134 H134 0.9500
C135 H13A 0.9800
C135 H13B 0.9800
C135 H13C 0.9800
C136 H13D 0.9800
C136 H13E 0.9800
C136 H13F 0.9800
C137 H13G 0.9800
C137 H13H 0.9800
C137 H13I 0.9800
C138 H13J 0.9800
C138 H13K 0.9800
C138 H13L 0.9800
C140 H140 1.0000
C140 C141 1.565(8)
C140 C142 1.493(9)
C141 H141 1.0000
C141 C148 1.490(8)
C142 C143 1.399(9)
C142 C147 1.391(10)
C143 H143 0.9500
C143 C144 1.393(9)
C144 H144 0.9500
C144 C145 1.369(10)
C145 H145 0.9500
C145 C146 1.369(13)
C146 H146 0.9500
C146 C147 1.400(13)
C147 H147 0.9500
C148 C149 1.376(9)
C148 C153 1.397(9)
C149 H149 0.9500
C149 C150 1.402(11)
C150 H150 0.9500
C150 C151 1.353(13)
C151 H151 0.9500
C151 C152 1.377(12)
C152 H152 0.9500
C152 C153 1.390(10)
C153 H153 0.9500
